data_4507008
loop_
_publ_author_name
'Das, Uttam Kumar'
'Puranik, Vedavati G.'
'Dastidar, Parthasarathi'

_publ_section_title
;
 Supramolecular Synthon Transferability and Gelation by Diprimary Ammonium
 Monocarboxylate Salts
;
_journal_issue 12
_journal_name_full 'Crystal Growth &amp; Design'
_journal_page_first 5864
_journal_paper_doi 10.1021/cg301242p
_journal_volume 12
_journal_year 2012
_chemical_formula_moiety 'C4 H14 N2, 2(C7 H4 Br O2)'
_chemical_formula_sum 'C18 H22 Br2 N2 O4'
_chemical_formula_weight 490.20
_chemical_name_systematic
; 
 ? 
;
_space_group_IT_number 14
_symmetry_cell_setting monoclinic
_symmetry_space_group_name_Hall '-P 2ybc'
_symmetry_space_group_name_H-M 'P 1 21/c 1'
_atom_sites_solution_hydrogens geom
_atom_sites_solution_primary direct
_atom_sites_solution_secondary difmap
_audit_creation_method SHELXL-97
_cell_angle_alpha 90.00
_cell_angle_beta 105.997(4)
_cell_angle_gamma 90.00
_cell_formula_units_Z 2
_cell_length_a 11.8211(10)
_cell_length_b 6.1532(7)
_cell_length_c 14.5302(14)
_cell_measurement_temperature 298(2)
_cell_volume 1015.96(18)
_computing_cell_refinement 'SMART APEX II'
_computing_data_collection 'SMART APEX II'
_computing_data_reduction 'SMART APEX SAINT'
_computing_molecular_graphics SHELXTL
_computing_publication_material 'MERCURY 2.3'
_computing_structure_refinement 'SHELXL-97 (Sheldrick, 1997)'
_computing_structure_solution 'SHELXS-97 (Sheldrick, 1990)'
_diffrn_ambient_temperature 298(2)
_diffrn_detector_area_resol_mean 3
_diffrn_measured_fraction_theta_full 0.999
_diffrn_measured_fraction_theta_max 0.999
_diffrn_measurement_device_type 'BRUKER CCD AREA'
_diffrn_measurement_method 'OMEGA SCAN'
_diffrn_radiation_monochromator graphite
_diffrn_radiation_source 'fine-focus sealed tube'
_diffrn_radiation_type MoK\a
_diffrn_radiation_wavelength 0.71073
_diffrn_reflns_av_R_equivalents 0.0335
_diffrn_reflns_av_sigmaI/netI 0.0280
_diffrn_reflns_limit_h_max 13
_diffrn_reflns_limit_h_min -14
_diffrn_reflns_limit_k_max 7
_diffrn_reflns_limit_k_min -7
_diffrn_reflns_limit_l_max 16
_diffrn_reflns_limit_l_min -17
_diffrn_reflns_number 8050
_diffrn_reflns_theta_full 24.99
_diffrn_reflns_theta_max 24.99
_diffrn_reflns_theta_min 1.79
_exptl_absorpt_coefficient_mu 4.014
_exptl_absorpt_correction_T_max 0.8245
_exptl_absorpt_correction_T_min 0.4217
_exptl_absorpt_correction_type multi-scan
_exptl_absorpt_process_details SADABS
_exptl_crystal_colour COLOURLESS
_exptl_crystal_density_diffrn 1.602
_exptl_crystal_density_method 'not measured'
_exptl_crystal_description PLATE
_exptl_crystal_F_000 492
_exptl_crystal_size_max 0.26
_exptl_crystal_size_mid 0.09
_exptl_crystal_size_min 0.05
_refine_diff_density_max 0.655
_refine_diff_density_min -0.707
_refine_diff_density_rms 0.069
_refine_ls_extinction_method none
_refine_ls_goodness_of_fit_ref 1.081
_refine_ls_hydrogen_treatment constr
_refine_ls_matrix_type full
_refine_ls_number_parameters 119
_refine_ls_number_reflns 1788
_refine_ls_number_restraints 0
_refine_ls_restrained_S_all 1.081
_refine_ls_R_factor_all 0.0442
_refine_ls_R_factor_gt 0.0348
_refine_ls_shift/su_max 0.000
_refine_ls_shift/su_mean 0.000
_refine_ls_structure_factor_coef Fsqd
_refine_ls_weighting_details 'calc w=1/[\s^2^(Fo^2^)+(0.0371P)^2^+1.2107P] where P=(Fo^2^+2Fc^2^)/3'
_refine_ls_weighting_scheme calc
_refine_ls_wR_factor_gt 0.0858
_refine_ls_wR_factor_ref 0.0913
_reflns_number_gt 1507
_reflns_number_total 1788
_reflns_threshold_expression >2sigma(I)
_cod_data_source_file cg301242p_si_012.cif
_cod_data_source_block B4A(4-Br)
_cod_depositor_comments
;
The following automatic conversions were performed:

'_symmetry_cell_setting' value 'MONOCLINIC' changed to 'monoclinic'
according to /home/saulius/struct/CIF-dictionaries/cif_core.dic
dictionary named 'cif_core.dic' version 2.4.2 from
2011-04-26.

'_exptl_absorpt_correction_type' value 'MULTI-SCAN'
changed to 'multi-scan' according to
/home/saulius/struct/CIF-dictionaries/cif_core.dic dictionary named
'cif_core.dic' version 2.4.2 from
2011-04-26.

'_refine_ls_hydrogen_treatment' value 'CONSTR' changed
to 'constr' according to
/home/saulius/struct/CIF-dictionaries/cif_core.dic dictionary named
'cif_core.dic' version 2.4.2 from 2011-04-26.

Automatic conversion script
Id: cif_fix_values 1891 2012-01-12 08:04:46Z andrius 
;
_cod_original_cell_volume 1015.96(17)
_cod_original_sg_symbol_H-M P2(1)/C
_cod_database_code 4507008

loop_
_symmetry_equiv_pos_as_xyz
'x, y, z'
'-x, y+1/2, -z+1/2'
'-x, -y, -z'
'x, -y-1/2, z-1/2'

loop_
_atom_site_label
_atom_site_type_symbol
_atom_site_fract_x
_atom_site_fract_y
_atom_site_fract_z
_atom_site_U_iso_or_equiv
_atom_site_adp_type
_atom_site_occupancy
_atom_site_symmetry_multiplicity
_atom_site_calc_flag
_atom_site_refinement_flags
C1 C 0.7625(3) 0.2348(5) 0.1803(2) 0.0354(7) Uani 1 1 d .
O2 O 0.7632(2) 0.0351(4) 0.1695(2) 0.0583(7) Uani 1 1 d .
O3 O 0.85354(19) 0.3514(4) 0.20858(17) 0.0434(6) Uani 1 1 d .
C4 C 0.6441(3) 0.3460(5) 0.1561(2) 0.0318(7) Uani 1 1 d .
C5 C 0.6308(3) 0.5518(5) 0.1893(2) 0.0361(7) Uani 1 1 d .
H5 H 0.6961 0.6259 0.2262 0.043 Uiso 1 1 calc R
C6 C 0.5206(3) 0.6493(5) 0.1682(2) 0.0405(8) Uani 1 1 d .
H6 H 0.5115 0.7876 0.1909 0.049 Uiso 1 1 calc R
C7 C 0.4256(3) 0.5376(6) 0.1131(2) 0.0386(8) Uani 1 1 d .
Br8 Br 0.27501(3) 0.67427(8) 0.08060(3) 0.0652(2) Uani 1 1 d .
C9 C 0.4358(3) 0.3336(6) 0.0781(2) 0.0444(8) Uani 1 1 d .
H9 H 0.3705 0.2622 0.0395 0.053 Uiso 1 1 calc R
C10 C 0.5456(3) 0.2367(5) 0.1014(2) 0.0379(7) Uani 1 1 d .
H10 H 0.5536 0.0965 0.0802 0.046 Uiso 1 1 calc R
N11 N 0.9319(2) 0.7526(4) 0.16545(19) 0.0370(6) Uani 1 1 d .
H11A H 1.0013 0.7704 0.2084 0.056 Uiso 1 1 calc R
H11B H 0.9032 0.6222 0.1730 0.056 Uiso 1 1 calc R
H11C H 0.8823 0.8549 0.1736 0.056 Uiso 1 1 calc R
C12 C 0.9469(3) 0.7698(6) 0.0679(2) 0.0436(8) Uani 1 1 d .
H12A H 0.8714 0.7472 0.0212 0.052 Uiso 1 1 calc R
H12B H 1.0000 0.6567 0.0590 0.052 Uiso 1 1 calc R
C13 C 0.9952(3) 0.9886(5) 0.0511(2) 0.0396(7) Uani 1 1 d .
H13A H 1.0724 1.0080 0.0956 0.048 Uiso 1 1 calc R
H13B H 0.9441 1.1020 0.0633 0.048 Uiso 1 1 calc R

loop_
_atom_site_aniso_label
_atom_site_aniso_U_11
_atom_site_aniso_U_22
_atom_site_aniso_U_33
_atom_site_aniso_U_23
_atom_site_aniso_U_13
_atom_site_aniso_U_12
C1 0.0299(16) 0.0377(18) 0.0402(17) 0.0054(14) 0.0119(13) 0.0013(13)
O2 0.0392(13) 0.0335(14) 0.104(2) -0.0031(13) 0.0218(13) 0.0058(10)
O3 0.0272(11) 0.0418(13) 0.0569(14) 0.0077(11) 0.0045(10) -0.0015(9)
C4 0.0264(15) 0.0323(16) 0.0373(16) 0.0028(13) 0.0098(12) 0.0006(12)
C5 0.0299(15) 0.0358(17) 0.0415(17) -0.0022(14) 0.0079(13) -0.0025(13)
C6 0.0419(18) 0.0347(17) 0.0474(19) -0.0021(15) 0.0165(15) 0.0074(14)
C7 0.0277(15) 0.052(2) 0.0359(17) 0.0028(15) 0.0080(13) 0.0101(14)
Br8 0.0363(2) 0.0894(4) 0.0654(3) -0.0065(2) 0.00644(17) 0.02545(19)
C9 0.0283(16) 0.053(2) 0.0490(19) -0.0068(17) 0.0059(14) -0.0017(14)
C10 0.0351(17) 0.0347(17) 0.0429(18) -0.0070(14) 0.0089(14) -0.0011(13)
N11 0.0291(13) 0.0316(13) 0.0474(16) -0.0001(12) 0.0056(11) 0.0009(11)
C12 0.0414(18) 0.0442(19) 0.0440(19) -0.0072(15) 0.0097(15) -0.0043(15)
C13 0.0332(16) 0.0409(18) 0.0430(17) -0.0029(15) 0.0073(14) 0.0019(14)

loop_
_atom_type_symbol
_atom_type_description
_atom_type_scat_dispersion_real
_atom_type_scat_dispersion_imag
_atom_type_scat_source
C C 0.0033 0.0016 'International Tables Vol C Tables 4.2.6.8 and 6.1.1.4'
H H 0.0000 0.0000 'International Tables Vol C Tables 4.2.6.8 and 6.1.1.4'
N N 0.0061 0.0033 'International Tables Vol C Tables 4.2.6.8 and 6.1.1.4'
O O 0.0106 0.0060 'International Tables Vol C Tables 4.2.6.8 and 6.1.1.4'
Br Br -0.2901 2.4595 'International Tables Vol C Tables 4.2.6.8 and 6.1.1.4'

loop_
_geom_angle_atom_site_label_1
_geom_angle_atom_site_label_2
_geom_angle_atom_site_label_3
_geom_angle
_geom_angle_site_symmetry_1
_geom_angle_site_symmetry_3
O2 C1 O3 124.7(3) . 1
O2 C1 O3 124.7(3) . .
O3 C1 O3 0.0(3) 1 .
O2 C1 C4 117.3(3) . .
O3 C1 C4 118.0(3) 1 .
O3 C1 C4 118.0(3) . .
O3 O3 C1 0(10) 1 .
C5 C4 C10 119.1(3) . .
C5 C4 C1 121.5(3) . .
C10 C4 C1 119.4(3) . .
C4 C5 C6 120.7(3) . .
C4 C5 H5 119.7 . .
C6 C5 H5 119.7 . .
C7 C6 C5 118.6(3) . .
C7 C6 H6 120.7 . .
C5 C6 H6 120.7 . .
C9 C7 C6 122.3(3) . .
C9 C7 Br8 118.9(2) . .
C6 C7 Br8 118.8(2) . .
C7 C9 C10 118.4(3) . .
C7 C9 H9 120.8 . .
C10 C9 H9 120.8 . .
C4 C10 C9 120.9(3) . .
C4 C10 H10 119.5 . .
C9 C10 H10 119.5 . .
C12 N11 H11A 109.5 . .
C12 N11 H11B 109.5 . .
H11A N11 H11B 109.5 . .
C12 N11 H11C 109.5 . .
H11A N11 H11C 109.5 . .
H11B N11 H11C 109.5 . .
N11 C12 C13 111.7(3) . .
N11 C12 H12A 109.3 . .
C13 C12 H12A 109.3 . .
N11 C12 H12B 109.3 . .
C13 C12 H12B 109.3 . .
H12A C12 H12B 107.9 . .
C12 C13 C13 111.9(3) . 3_775
C12 C13 H13A 109.2 . .
C13 C13 H13A 109.2 3_775 .
C12 C13 H13B 109.2 . .
C13 C13 H13B 109.2 3_775 .
H13A C13 H13B 107.9 . .

loop_
_geom_bond_atom_site_label_1
_geom_bond_atom_site_label_2
_geom_bond_distance
_geom_bond_site_symmetry_2
C1 O2 1.239(4) .
C1 O3 1.264(4) 1
C1 O3 1.264(4) .
C1 C4 1.510(4) .
O3 O3 0.000(7) 1
C4 C5 1.379(4) .
C4 C10 1.389(4) .
C5 C6 1.389(4) .
C5 H5 0.9300 .
C6 C7 1.371(5) .
C6 H6 0.9300 .
C7 C9 1.372(5) .
C7 Br8 1.907(3) .
C9 C10 1.382(5) .
C9 H9 0.9300 .
C10 H10 0.9300 .
N11 C12 1.479(4) .
N11 H11A 0.8900 .
N11 H11B 0.8900 .
N11 H11C 0.8900 .
C12 C13 1.509(5) .
C12 H12A 0.9700 .
C12 H12B 0.9700 .
C13 C13 1.525(6) 3_775
C13 H13A 0.9700 .
C13 H13B 0.9700 .

loop_
_geom_hbond_atom_site_label_D
_geom_hbond_atom_site_label_H
_geom_hbond_atom_site_label_A
_geom_hbond_distance_DH
_geom_hbond_distance_HA
_geom_hbond_distance_DA
_geom_hbond_angle_DHA
_geom_hbond_site_symmetry_A
N11 H11A O3 0.89 1.87 2.756(3) 171.2 2_755
N11 H11B O3 0.89 1.89 2.769(3) 171.5 1
N11 H11C O2 0.89 1.78 2.658(3) 168.6 1_565
